data_4022025
loop_
_publ_author_name
'Paul R. Blakemore'
'Colin Kilner'
'Selena D. Milicevic'

_publ_contact_author_address
;
Department of Chemistry  
Oregon State University
Corvallis
Oregon
US
;
_publ_contact_author_email paul.blakemore@science.oregonstate.edu
_publ_contact_author_name 'Paul R. Blakemore'
_publ_section_title
;
 Resolution, Enantiomerization Kinetics, and Chiroptical Properties
 of 7,7'-Dihydroxy-8,8'-biquinolyl
;
_journal_name_full 'Journal of Organic Chemistry'
_journal_page_first 8212
_journal_page_last 8218
_journal_paper_doi 10.1021/jo061608e
_journal_volume 71
_journal_year 2006
_chemical_absolute_configuration syn
_chemical_formula_moiety 'C40 H48 N2 O6'
_chemical_formula_sum 'C40 H48 N2 O6'
_chemical_formula_weight 652.80
_chemical_name_systematic
; 
 ? 
;
_space_group_IT_number 19
_space_group_name_Hall 'P 2ac 2ab'
_space_group_name_H-M_alt 'P 21 21 21'
_symmetry_cell_setting orthorhombic
_symmetry_space_group_name_Hall 'P 2ac 2ab'
_symmetry_space_group_name_H-M 'P 21 21 21'
_atom_sites_solution_hydrogens geom
_atom_sites_solution_primary direct
_atom_sites_solution_secondary difmap
_audit_creation_method SHELXL-97
_cell_angle_alpha 90.00
_cell_angle_beta 90.00
_cell_angle_gamma 90.00
_cell_formula_units_Z 4
_cell_length_a 8.2354(2)
_cell_length_b 15.8639(4)
_cell_length_c 28.4689(8)
_cell_measurement_reflns_used 38688
_cell_measurement_temperature 150(2)
_cell_measurement_theta_max 22.98
_cell_measurement_theta_min 1.02
_cell_volume 3719.34(17)
_computing_cell_refinement 'DENZO-SMN (Otwinowski & Minor, 1996)'
_computing_data_collection COLLECT
_computing_data_reduction
;
DENZO-SMN and COLLECT (Otwinowski & Minor, 1996)
;
_computing_molecular_graphics ORTEP-III
_computing_publication_material 'local program'
_computing_structure_refinement 'SHELXL-97 (Sheldrick, 1997)'
_computing_structure_solution 'SHELXS-97 (Sheldrick, 1997)'
_diffrn_ambient_temperature 150(2)
_diffrn_detector_area_resol_mean 9
_diffrn_measured_fraction_theta_full 0.984
_diffrn_measured_fraction_theta_max 0.984
_diffrn_measurement_device_type
;
Nonius KappaCCD area-detector diffractometer
;
_diffrn_measurement_method
;       
phi and omega scans to fill the asymmetric unit
;
_diffrn_radiation_detector 'CCD plate'
_diffrn_radiation_monochromator graphite
_diffrn_radiation_probe x-ray
_diffrn_radiation_source 'fine-focus sealed tube'
_diffrn_radiation_type MoK\a
_diffrn_radiation_wavelength 0.71073
_diffrn_reflns_av_R_equivalents 0.1059
_diffrn_reflns_av_sigmaI/netI 0.0590
_diffrn_reflns_limit_h_max 8
_diffrn_reflns_limit_h_min -9
_diffrn_reflns_limit_k_max 17
_diffrn_reflns_limit_k_min -15
_diffrn_reflns_limit_l_max 27
_diffrn_reflns_limit_l_min -31
_diffrn_reflns_number 20646
_diffrn_reflns_theta_full 22.98
_diffrn_reflns_theta_max 22.98
_diffrn_reflns_theta_min 2.79
_diffrn_standards_decay_% 0
_diffrn_standards_interval_count 0
_diffrn_standards_interval_time 0
_diffrn_standards_number 0
_exptl_absorpt_coefficient_mu 0.078
_exptl_absorpt_correction_type none
_exptl_crystal_colour colourless
_exptl_crystal_density_diffrn 1.166
_exptl_crystal_density_method 'not measured'
_exptl_crystal_description plate
_exptl_crystal_F_000 1400
_exptl_crystal_size_max 0.18
_exptl_crystal_size_mid 0.16
_exptl_crystal_size_min 0.03
_refine_diff_density_max 0.474
_refine_diff_density_min -0.201
_refine_diff_density_rms 0.047
_refine_ls_extinction_coef 0.0029(7)
_refine_ls_extinction_expression Fc^*^=kFc[1+0.001xFc^2^\l^3^/sin(2\q)]^-1/4^
_refine_ls_extinction_method SHELXL
_refine_ls_goodness_of_fit_ref 1.086
_refine_ls_hydrogen_treatment constr
_refine_ls_matrix_type full
_refine_ls_number_parameters 434
_refine_ls_number_reflns 2897
_refine_ls_number_restraints 0
_refine_ls_restrained_S_all 1.086
_refine_ls_R_factor_all 0.0848
_refine_ls_R_factor_gt 0.0527
_refine_ls_shift/su_max 0.000
_refine_ls_shift/su_mean 0.000
_refine_ls_structure_factor_coef Fsqd
_refine_ls_weighting_details 'calc w=1/[\s^2^(Fo^2^)+(0.0531P)^2^+1.6295P] where P=(Fo^2^+2Fc^2^)/3'
_refine_ls_weighting_scheme calc
_refine_ls_wR_factor_gt 0.1101
_refine_ls_wR_factor_ref 0.1266
_reflns_number_gt 2165
_reflns_number_total 2897
_reflns_threshold_expression >2sigma(I)
_cod_data_source_file jo061608esi20060802_044249.cif
_cod_database_code 4022025

loop_
_symmetry_equiv_pos_as_xyz
'x, y, z'
'x+1/2, -y+1/2, -z'
'-x, y+1/2, -z+1/2'
'-x+1/2, -y, z+1/2'

loop_
_atom_site_label
_atom_site_type_symbol
_atom_site_fract_x
_atom_site_fract_y
_atom_site_fract_z
_atom_site_U_iso_or_equiv
_atom_site_adp_type
_atom_site_occupancy
_atom_site_symmetry_multiplicity
_atom_site_calc_flag
_atom_site_refinement_flags
O11' O 0.8515(4) 0.4961(2) 0.87769(10) 0.0381(9) Uani 1 1 d .
O12 O 0.6231(4) 0.4863(2) 1.09035(12) 0.0480(10) Uani 1 1 d .
O11 O 0.7306(4) 0.5319(2) 1.02103(11) 0.0389(9) Uani 1 1 d .
O12' O 0.7961(5) 0.4429(2) 0.80505(13) 0.0538(11) Uani 1 1 d .
O13' O 1.0491(5) 0.4553(2) 0.83489(11) 0.0461(10) Uani 1 1 d .
O13 O 0.6001(5) 0.6199(2) 1.06342(11) 0.0444(10) Uani 1 1 d .
N3 N 0.7607(5) 0.3223(3) 0.90244(16) 0.0446(11) Uani 1 1 d .
C15' C 1.1586(8) 0.5014(4) 0.76043(18) 0.0548(16) Uani 1 1 d .
H15' H 1.0546 0.5276 0.7509 0.066 Uiso 1 1 calc R
H15' H 1.2201 0.5434 0.7790 0.066 Uiso 1 1 calc R
N3' N 0.4194(5) 0.4658(3) 0.98742(15) 0.0437(11) Uani 1 1 d .
C10' C 0.6873(6) 0.5068(3) 0.88848(18) 0.0375(13) Uani 1 1 d .
C1 C 0.7415(6) 0.4265(3) 0.96248(17) 0.0346(12) Uani 1 1 d .
C9' C 0.5866(7) 0.5547(3) 0.85830(18) 0.0413(14) Uani 1 1 d .
H9' H 0.6270 0.5746 0.8291 0.050 Uiso 1 1 calc R
C12' C 0.8897(7) 0.4616(3) 0.83522(17) 0.0406(13) Uani 1 1 d .
C1' C 0.6378(6) 0.4786(3) 0.93162(17) 0.0352(12) Uani 1 1 d .
C2' C 0.4727(6) 0.4964(3) 0.94534(17) 0.0373(13) Uani 1 1 d .
C12 C 0.6476(6) 0.5396(3) 1.06192(18) 0.0392(13) Uani 1 1 d .
C6' C 0.2088(7) 0.5575(4) 0.9297(2) 0.0503(15) Uani 1 1 d .
H6' H 0.1358 0.5884 0.9104 0.060 Uiso 1 1 calc R
C20 C 0.2752(8) 0.6937(4) 1.06091(19) 0.0553(16) Uani 1 1 d .
H20 H 0.3267 0.6591 1.0356 0.066 Uiso 1 1 calc R
C15 C 0.6590(7) 0.6752(4) 1.1405(2) 0.0510(15) Uani 1 1 d .
H15A H 0.7298 0.7164 1.1243 0.061 Uiso 1 1 calc R
H15B H 0.7260 0.6256 1.1488 0.061 Uiso 1 1 calc R
C6 C 0.9542(8) 0.2185(3) 0.9599(2) 0.0560(16) Uani 1 1 d .
H6 H 1.0191 0.1829 0.9791 0.067 Uiso 1 1 calc R
C8 C 0.9377(7) 0.3276(4) 1.0222(2) 0.0519(16) Uani 1 1 d .
H8 H 1.0058 0.2953 1.0422 0.062 Uiso 1 1 calc R
C5' C 0.1590(7) 0.5271(4) 0.9714(2) 0.0516(15) Uani 1 1 d .
H5' H 0.0513 0.5368 0.9821 0.062 Uiso 1 1 calc R
C9 C 0.8778(6) 0.4022(3) 1.03756(19) 0.0425(14) Uani 1 1 d .
H9 H 0.9019 0.4217 1.0683 0.051 Uiso 1 1 calc R
C14' C 1.1234(7) 0.4252(4) 0.79112(17) 0.0483(15) Uani 1 1 d .
H14' H 1.0464 0.3866 0.7745 0.058 Uiso 1 1 calc R
C10 C 0.7797(6) 0.4503(3) 1.00749(18) 0.0379(13) Uani 1 1 d .
C14 C 0.5251(7) 0.6483(3) 1.10778(17) 0.0439(14) Uani 1 1 d .
H14 H 0.4622 0.6009 1.1222 0.053 Uiso 1 1 calc R
C18 C 0.3475(8) 0.7609(4) 1.13999(19) 0.0557(16) Uani 1 1 d .
H18A H 0.2803 0.8105 1.1317 0.067 Uiso 1 1 calc R
H18B H 0.2770 0.7202 1.1567 0.067 Uiso 1 1 calc R
C4' C 0.2676(7) 0.4814(4) 0.9987(2) 0.0520(15) Uani 1 1 d .
H4' H 0.2291 0.4597 1.0277 0.062 Uiso 1 1 calc R
C19' C 1.2764(7) 0.3766(4) 0.80487(18) 0.0477(15) Uani 1 1 d .
H19' H 1.3455 0.4155 0.8240 0.057 Uiso 1 1 calc R
C16 C 0.5926(7) 0.7151(3) 1.18542(18) 0.0453(14) Uani 1 1 d .
H16 H 0.5241 0.6717 1.2014 0.054 Uiso 1 1 calc R
C7 C 0.9007(7) 0.2974(3) 0.9773(2) 0.0451(14) Uani 1 1 d .
C17 C 0.4820(8) 0.7886(4) 1.17250(18) 0.0532(16) Uani 1 1 d .
H17A H 0.4343 0.8126 1.2015 0.064 Uiso 1 1 calc R
H17B H 0.5469 0.8332 1.1570 0.064 Uiso 1 1 calc R
C7' C 0.3698(7) 0.5434(3) 0.91471(17) 0.0402(13) Uani 1 1 d .
C16' C 1.2547(8) 0.4794(3) 0.71684(19) 0.0565(16) Uani 1 1 d .
H16' H 1.1874 0.4402 0.6974 0.068 Uiso 1 1 calc R
C20' C 1.2385(8) 0.2988(4) 0.83576(19) 0.0548(16) Uani 1 1 d .
H20' H 1.1648 0.3180 0.8615 0.066 Uiso 1 1 calc R
C2 C 0.8040(6) 0.3470(3) 0.94673(18) 0.0395(13) Uani 1 1 d .
C4 C 0.8153(8) 0.2469(4) 0.8887(2) 0.0580(17) Uani 1 1 d .
H4 H 0.7858 0.2277 0.8583 0.070 Uiso 1 1 calc R
C19 C 0.4102(7) 0.7201(3) 1.09480(18) 0.0462(15) Uani 1 1 d .
H19 H 0.4768 0.7636 1.0782 0.055 Uiso 1 1 calc R
C8' C 0.4324(7) 0.5720(3) 0.87141(18) 0.0464(15) Uani 1 1 d .
H8' H 0.3648 0.6040 0.8511 0.056 Uiso 1 1 calc R
C17' C 1.4090(8) 0.4332(4) 0.7307(2) 0.0664(19) Uani 1 1 d .
H17' H 1.4801 0.4718 0.7487 0.080 Uiso 1 1 calc R
H17' H 1.4682 0.4158 0.7020 0.080 Uiso 1 1 calc R
C23 C 0.7295(8) 0.7386(4) 1.2190(2) 0.0641(18) Uani 1 1 d .
H23A H 0.6836 0.7636 1.2476 0.077 Uiso 1 1 calc R
H23B H 0.8019 0.7793 1.2038 0.077 Uiso 1 1 calc R
H23C H 0.7912 0.6878 1.2273 0.077 Uiso 1 1 calc R
C18' C 1.3707(8) 0.3554(4) 0.7605(2) 0.0631(18) Uani 1 1 d .
H18' H 1.3067 0.3152 0.7414 0.076 Uiso 1 1 calc R
H18' H 1.4737 0.3274 0.7693 0.076 Uiso 1 1 calc R
C23' C 1.2915(10) 0.5573(4) 0.6874(2) 0.082(2) Uani 1 1 d .
H23' H 1.3529 0.5407 0.6594 0.099 Uiso 1 1 calc R
H23' H 1.3558 0.5971 0.7060 0.099 Uiso 1 1 calc R
H23' H 1.1894 0.5841 0.6779 0.099 Uiso 1 1 calc R
C5 C 0.9138(8) 0.1939(4) 0.9165(2) 0.0618(18) Uani 1 1 d .
H5 H 0.9510 0.1414 0.9046 0.074 Uiso 1 1 calc R
C22 C 0.1437(8) 0.6386(5) 1.0841(2) 0.073(2) Uani 1 1 d .
H22A H 0.0617 0.6233 1.0606 0.088 Uiso 1 1 calc R
H22B H 0.0921 0.6701 1.1096 0.088 Uiso 1 1 calc R
H22C H 0.1936 0.5873 1.0967 0.088 Uiso 1 1 calc R
C21 C 0.1970(10) 0.7702(4) 1.0372(2) 0.084(2) Uani 1 1 d .
H21A H 0.1107 0.7512 1.0160 0.100 Uiso 1 1 calc R
H21B H 0.2794 0.8009 1.0192 0.100 Uiso 1 1 calc R
H21C H 0.1508 0.8074 1.0612 0.100 Uiso 1 1 calc R
C21' C 1.1528(10) 0.2261(5) 0.8102(3) 0.087(2) Uani 1 1 d .
H21' H 1.1319 0.1802 0.8324 0.105 Uiso 1 1 calc R
H21' H 1.2220 0.2056 0.7847 0.105 Uiso 1 1 calc R
H21' H 1.0495 0.2462 0.7972 0.105 Uiso 1 1 calc R
C22' C 1.3863(11) 0.2653(6) 0.8580(3) 0.128(4) Uani 1 1 d .
H22' H 1.3582 0.2164 0.8774 0.154 Uiso 1 1 calc R
H22' H 1.4354 0.3089 0.8778 0.154 Uiso 1 1 calc R
H22' H 1.4637 0.2482 0.8337 0.154 Uiso 1 1 calc R

loop_
_atom_site_aniso_label
_atom_site_aniso_U_11
_atom_site_aniso_U_22
_atom_site_aniso_U_33
_atom_site_aniso_U_23
_atom_site_aniso_U_13
_atom_site_aniso_U_12
O11' 0.040(2) 0.043(2) 0.031(2) -0.0028(16) -0.0006(15) 0.0024(18)
O12 0.056(3) 0.046(2) 0.042(2) 0.0105(18) 0.0058(19) -0.002(2)
O11 0.046(2) 0.039(2) 0.0315(19) 0.0020(15) -0.0012(17) -0.0050(18)
O12' 0.054(3) 0.066(3) 0.041(2) -0.0163(19) -0.008(2) 0.005(2)
O13' 0.041(3) 0.059(2) 0.038(2) -0.0103(18) 0.0011(17) 0.007(2)
O13 0.054(3) 0.044(2) 0.035(2) 0.0053(16) 0.0050(18) 0.000(2)
N3 0.048(3) 0.029(2) 0.056(3) -0.003(2) -0.003(2) 0.004(2)
C15' 0.077(4) 0.047(3) 0.040(3) -0.005(3) -0.002(3) 0.004(4)
N3' 0.036(3) 0.043(3) 0.052(3) 0.009(2) 0.000(2) -0.005(2)
C10' 0.032(3) 0.036(3) 0.045(3) -0.005(3) -0.003(2) 0.003(3)
C1 0.027(3) 0.035(3) 0.042(3) 0.010(2) 0.002(2) 0.000(3)
C9' 0.044(4) 0.041(3) 0.039(3) -0.002(2) -0.006(3) 0.000(3)
C12' 0.052(4) 0.041(3) 0.028(3) -0.004(2) -0.005(3) 0.000(3)
C1' 0.040(3) 0.028(3) 0.037(3) -0.001(2) -0.005(2) -0.004(3)
C2' 0.038(3) 0.033(3) 0.041(3) -0.001(2) -0.002(2) -0.007(3)
C12 0.043(3) 0.038(3) 0.037(3) 0.003(3) -0.004(3) 0.000(3)
C6' 0.031(3) 0.057(4) 0.063(4) 0.004(3) -0.007(3) -0.001(3)
C20 0.062(4) 0.060(4) 0.044(3) 0.004(3) -0.003(3) 0.012(3)
C15 0.053(4) 0.047(3) 0.053(4) 0.006(3) -0.001(3) 0.001(3)
C6 0.055(4) 0.040(3) 0.073(4) 0.018(3) 0.005(3) 0.019(3)
C8 0.039(4) 0.058(4) 0.059(4) 0.026(3) -0.001(3) 0.011(3)
C5' 0.032(3) 0.060(4) 0.063(4) 0.008(3) 0.001(3) -0.002(3)
C9 0.031(3) 0.050(4) 0.047(3) 0.007(3) -0.002(3) -0.001(3)
C14' 0.056(4) 0.057(4) 0.032(3) -0.009(3) 0.008(3) 0.001(3)
C10 0.036(3) 0.035(3) 0.043(3) 0.010(2) 0.001(3) 0.004(3)
C14 0.055(4) 0.047(3) 0.029(3) 0.000(3) 0.004(3) 0.003(3)
C18 0.067(4) 0.054(4) 0.046(3) 0.002(3) -0.002(3) 0.019(3)
C4' 0.041(4) 0.061(4) 0.054(4) 0.012(3) -0.001(3) -0.003(3)
C19' 0.050(4) 0.053(4) 0.040(3) -0.001(3) 0.008(3) 0.004(3)
C16 0.055(4) 0.043(3) 0.038(3) 0.000(3) -0.006(3) 0.000(3)
C7 0.040(3) 0.040(3) 0.055(4) 0.017(3) 0.004(3) 0.007(3)
C17 0.070(4) 0.051(4) 0.039(3) -0.003(3) 0.002(3) -0.001(3)
C7' 0.043(4) 0.038(3) 0.040(3) 0.002(2) -0.007(3) 0.000(3)
C16' 0.079(5) 0.045(3) 0.045(3) 0.002(3) 0.009(3) -0.003(4)
C20' 0.059(4) 0.061(4) 0.044(3) -0.002(3) -0.001(3) 0.006(4)
C2 0.036(3) 0.034(3) 0.049(3) 0.002(3) 0.005(3) -0.002(3)
C4 0.063(4) 0.044(4) 0.067(4) -0.001(3) 0.000(3) 0.002(3)
C19 0.063(4) 0.041(3) 0.034(3) 0.004(2) -0.003(3) 0.006(3)
C8' 0.043(4) 0.048(3) 0.048(3) 0.005(3) -0.016(3) 0.007(3)
C17' 0.075(5) 0.070(4) 0.054(4) 0.002(3) 0.022(3) 0.000(4)
C23 0.074(5) 0.062(4) 0.057(4) -0.005(3) -0.007(3) -0.005(4)
C18' 0.065(5) 0.067(4) 0.058(4) 0.007(3) 0.015(3) 0.011(4)
C23' 0.129(7) 0.052(4) 0.066(4) 0.004(3) 0.016(4) -0.007(4)
C5 0.066(5) 0.040(3) 0.079(5) 0.001(3) 0.011(4) 0.004(4)
C22 0.062(5) 0.094(5) 0.064(4) 0.002(4) -0.011(3) 0.003(4)
C21 0.111(7) 0.077(5) 0.063(4) 0.003(4) -0.033(4) 0.023(5)
C21' 0.098(6) 0.079(5) 0.084(5) 0.010(4) 0.000(5) 0.000(5)
C22' 0.101(7) 0.153(9) 0.130(8) 0.071(7) -0.039(6) -0.007(7)

loop_
_atom_type_symbol
_atom_type_description
_atom_type_scat_dispersion_real
_atom_type_scat_dispersion_imag
_atom_type_scat_source
C C 0.0033 0.0000 'International Tables Vol C Tables 4.2.6.8 and 6.1.1.4'
H H 0.0000 0.0000 'International Tables Vol C Tables 4.2.6.8 and 6.1.1.4'
N N 0.0061 0.0000 'International Tables Vol C Tables 4.2.6.8 and 6.1.1.4'
O O 0.0106 0.0000 'International Tables Vol C Tables 4.2.6.8 and 6.1.1.4'

loop_
_geom_angle_atom_site_label_1
_geom_angle_atom_site_label_2
_geom_angle_atom_site_label_3
_geom_angle
C12' O11' C10' 117.9(4)
C12 O11 C10 117.6(4)
C12' O13' C14' 116.5(4)
C12 O13 C14 116.2(4)
C4 N3 C2 116.0(5)
C16' C15' C14' 112.8(4)
C16' C15' H15' 109.0
C14' C15' H15' 109.0
C16' C15' H15' 109.0
C14' C15' H15' 109.0
H15' C15' H15' 107.8
C4' N3' C2' 116.9(5)
C1' C10' O11' 116.4(4)
C1' C10' C9' 123.1(5)
O11' C10' C9' 119.9(5)
C10 C1 C2 116.8(5)
C10 C1 C1' 122.3(4)
C2 C1 C1' 120.9(5)
C8' C9' C10' 119.4(5)
C8' C9' H9' 120.3
C10' C9' H9' 120.3
O12' C12' O13' 128.4(5)
O12' C12' O11' 126.1(5)
O13' C12' O11' 105.5(4)
C10' C1' C2' 117.3(4)
C10' C1' C1 123.0(5)
C2' C1' C1 119.6(4)
N3' C2' C7' 122.1(5)
N3' C2' C1' 118.1(4)
C7' C2' C1' 119.8(5)
O12 C12 O13 127.6(5)
O12 C12 O11 127.2(5)
O13 C12 O11 105.2(4)
C5' C6' C7' 119.7(5)
C5' C6' H6' 120.2
C7' C6' H6' 120.2
C19 C20 C21 111.5(5)
C19 C20 C22 113.4(5)
C21 C20 C22 110.1(6)
C19 C20 H20 107.2
C21 C20 H20 107.2
C22 C20 H20 107.2
C14 C15 C16 111.9(5)
C14 C15 H15A 109.2
C16 C15 H15A 109.2
C14 C15 H15B 109.2
C16 C15 H15B 109.2
H15A C15 H15B 107.9
C5 C6 C7 120.3(6)
C5 C6 H6 119.9
C7 C6 H6 119.9
C9 C8 C7 121.1(5)
C9 C8 H8 119.5
C7 C8 H8 119.5
C6' C5' C4' 119.0(6)
C6' C5' H5' 120.5
C4' C5' H5' 120.5
C8 C9 C10 119.2(5)
C8 C9 H9 120.4
C10 C9 H9 120.4
O13' C14' C15' 108.0(4)
O13' C14' C19' 106.9(4)
C15' C14' C19' 113.0(5)
O13' C14' H14' 109.6
C15' C14' H14' 109.6
C19' C14' H14' 109.6
C1 C10 C9 123.6(5)
C1 C10 O11 116.2(4)
C9 C10 O11 119.8(5)
O13 C14 C15 108.0(4)
O13 C14 C19 106.3(4)
C15 C14 C19 113.0(4)
O13 C14 H14 109.8
C15 C14 H14 109.8
C19 C14 H14 109.8
C17 C18 C19 113.0(5)
C17 C18 H18A 109.0
C19 C18 H18A 109.0
C17 C18 H18B 109.0
C19 C18 H18B 109.0
H18A C18 H18B 107.8
N3' C4' C5' 125.1(5)
N3' C4' H4' 117.5
C5' C4' H4' 117.5
C18' C19' C14' 108.7(4)
C18' C19' C20' 113.5(5)
C14' C19' C20' 112.4(5)
C18' C19' H19' 107.3
C14' C19' H19' 107.3
C20' C19' H19' 107.3
C17 C16 C23 114.0(5)
C17 C16 C15 109.2(4)
C23 C16 C15 111.2(5)
C17 C16 H16 107.4
C23 C16 H16 107.4
C15 C16 H16 107.4
C8 C7 C6 123.8(5)
C8 C7 C2 119.5(5)
C6 C7 C2 116.8(5)
C18 C17 C16 111.4(5)
C18 C17 H17A 109.4
C16 C17 H17A 109.4
C18 C17 H17B 109.4
C16 C17 H17B 109.4
H17A C17 H17B 108.0
C6' C7' C8' 123.8(5)
C6' C7' C2' 117.2(5)
C8' C7' C2' 119.0(5)
C15' C16' C17' 109.6(5)
C15' C16' C23' 111.6(5)
C17' C16' C23' 111.6(6)
C15' C16' H16' 108.0
C17' C16' H16' 108.0
C23' C16' H16' 108.0
C22' C20' C21' 108.2(6)
C22' C20' C19' 111.5(6)
C21' C20' C19' 115.0(5)
C22' C20' H20' 107.3
C21' C20' H20' 107.3
C19' C20' H20' 107.3
N3 C2 C7 123.5(5)
N3 C2 C1 116.5(4)
C7 C2 C1 119.9(5)
N3 C4 C5 124.2(6)
N3 C4 H4 117.9
C5 C4 H4 117.9
C14 C19 C18 108.8(4)
C14 C19 C20 113.5(4)
C18 C19 C20 113.6(5)
C14 C19 H19 106.9
C18 C19 H19 106.9
C20 C19 H19 106.9
C9' C8' C7' 121.3(5)
C9' C8' H8' 119.4
C7' C8' H8' 119.4
C16' C17' C18' 111.1(5)
C16' C17' H17' 109.4
C18' C17' H17' 109.4
C16' C17' H17' 109.4
C18' C17' H17' 109.4
H17' C17' H17' 108.0
C16 C23 H23A 109.5
C16 C23 H23B 109.5
H23A C23 H23B 109.5
C16 C23 H23C 109.5
H23A C23 H23C 109.5
H23B C23 H23C 109.5
C19' C18' C17' 112.8(5)
C19' C18' H18' 109.0
C17' C18' H18' 109.0
C19' C18' H18' 109.0
C17' C18' H18' 109.0
H18' C18' H18' 107.8
C16' C23' H23' 109.5
C16' C23' H23' 109.5
H23' C23' H23' 109.5
C16' C23' H23' 109.5
H23' C23' H23' 109.5
H23' C23' H23' 109.5
C6 C5 C4 119.2(6)
C6 C5 H5 120.4
C4 C5 H5 120.4
C20 C22 H22A 109.5
C20 C22 H22B 109.5
H22A C22 H22B 109.5
C20 C22 H22C 109.5
H22A C22 H22C 109.5
H22B C22 H22C 109.5
C20 C21 H21A 109.5
C20 C21 H21B 109.5
H21A C21 H21B 109.5
C20 C21 H21C 109.5
H21A C21 H21C 109.5
H21B C21 H21C 109.5
C20' C21' H21' 109.5
C20' C21' H21' 109.5
H21' C21' H21' 109.5
C20' C21' H21' 109.5
H21' C21' H21' 109.5
H21' C21' H21' 109.5
C20' C22' H22' 109.5
C20' C22' H22' 109.5
H22' C22' H22' 109.5
C20' C22' H22' 109.5
H22' C22' H22' 109.5
H22' C22' H22' 109.5

loop_
_geom_bond_atom_site_label_1
_geom_bond_atom_site_label_2
_geom_bond_distance
O11' C12' 1.364(6)
O11' C10' 1.397(6)
O12 C12 1.189(6)
O11 C12 1.356(6)
O11 C10 1.410(6)
O12' C12' 1.192(6)
O13' C12' 1.316(7)
O13' C14' 1.468(6)
O13 C12 1.332(6)
O13 C14 1.477(6)
N3 C4 1.336(7)
N3 C2 1.368(6)
C15' C16' 1.513(8)
C15' C14' 1.519(8)
C15' H15' 0.9900
C15' H15' 0.9900
N3' C4' 1.314(7)
N3' C2' 1.365(6)
C10' C1' 1.369(7)
C10' C9' 1.416(7)
C1 C10 1.372(7)
C1 C2 1.434(7)
C1 C1' 1.478(7)
C9' C8' 1.351(8)
C9' H9' 0.9500
C1' C2' 1.443(7)
C2' C7' 1.426(7)
C6' C5' 1.347(8)
C6' C7' 1.411(8)
C6' H6' 0.9500
C20 C19 1.531(8)
C20 C21 1.531(8)
C20 C22 1.540(9)
C20 H20 1.0000
C15 C14 1.506(8)
C15 C16 1.527(8)
C15 H15A 0.9900
C15 H15B 0.9900
C6 C5 1.335(9)
C6 C7 1.416(8)
C6 H6 0.9500
C8 C9 1.355(7)
C8 C7 1.399(8)
C8 H8 0.9500
C5' C4' 1.388(8)
C5' H5' 0.9500
C9 C10 1.402(7)
C9 H9 0.9500
C14' C19' 1.528(8)
C14' H14' 1.0000
C14 C19 1.526(7)
C14 H14 1.0000
C18 C17 1.509(8)
C18 C19 1.530(7)
C18 H18A 0.9900
C18 H18B 0.9900
C4' H4' 0.9500
C19' C18' 1.521(8)
C19' C20' 1.547(8)
C19' H19' 1.0000
C16 C17 1.525(8)
C16 C23 1.525(8)
C16 H16 1.0000
C7 C2 1.418(7)
C17 H17A 0.9900
C17 H17B 0.9900
C7' C8' 1.411(7)
C16' C17' 1.519(9)
C16' C23' 1.524(8)
C16' H16' 1.0000
C20' C22' 1.471(9)
C20' C21' 1.536(9)
C20' H20' 1.0000
C4 C5 1.411(8)
C4 H4 0.9500
C19 H19 1.0000
C8' H8' 0.9500
C17' C18' 1.530(8)
C17' H17' 0.9900
C17' H17' 0.9900
C23 H23A 0.9800
C23 H23B 0.9800
C23 H23C 0.9800
C18' H18' 0.9900
C18' H18' 0.9900
C23' H23' 0.9800
C23' H23' 0.9800
C23' H23' 0.9800
C5 H5 0.9500
C22 H22A 0.9800
C22 H22B 0.9800
C22 H22C 0.9800
C21 H21A 0.9800
C21 H21B 0.9800
C21 H21C 0.9800
C21' H21' 0.9800
C21' H21' 0.9800
C21' H21' 0.9800
C22' H22' 0.9800
C22' H22' 0.9800
C22' H22' 0.9800

loop_
_geom_torsion_atom_site_label_1
_geom_torsion_atom_site_label_2
_geom_torsion_atom_site_label_3
_geom_torsion_atom_site_label_4
_geom_torsion
C12' O11' C10' C1' 131.5(5)
C12' O11' C10' C9' -56.6(6)
C1' C10' C9' C8' -2.0(8)
O11' C10' C9' C8' -173.3(5)
C14' O13' C12' O12' 3.2(8)
C14' O13' C12' O11' -175.8(4)
C10' O11' C12' O12' 3.6(8)
C10' O11' C12' O13' -177.4(4)
O11' C10' C1' C2' 174.1(4)
C9' C10' C1' C2' 2.5(7)
O11' C10' C1' C1 -10.2(7)
C9' C10' C1' C1 178.2(5)
C10 C1 C1' C10' 123.3(6)
C2 C1 C1' C10' -58.3(7)
C10 C1 C1' C2' -61.1(7)
C2 C1 C1' C2' 117.3(5)
C4' N3' C2' C7' 0.1(7)
C4' N3' C2' C1' -178.6(5)
C10' C1' C2' N3' 177.4(4)
C1 C1' C2' N3' 1.6(7)
C10' C1' C2' C7' -1.3(7)
C1 C1' C2' C7' -177.2(5)
C14 O13 C12 O12 7.6(8)
C14 O13 C12 O11 -172.1(4)
C10 O11 C12 O12 7.5(8)
C10 O11 C12 O13 -172.8(4)
C7' C6' C5' C4' -0.7(9)
C7 C8 C9 C10 -1.2(8)
C12' O13' C14' C15' 89.7(6)
C12' O13' C14' C19' -148.4(5)
C16' C15' C14' O13' 172.8(5)
C16' C15' C14' C19' 54.8(7)
C2 C1 C10 C9 1.5(8)
C1' C1 C10 C9 -180.0(5)
C2 C1 C10 O11 174.2(4)
C1' C1 C10 O11 -7.3(7)
C8 C9 C10 C1 -0.9(8)
C8 C9 C10 O11 -173.3(5)
C12 O11 C10 C1 129.6(5)
C12 O11 C10 C9 -57.4(6)
C12 O13 C14 C15 86.0(6)
C12 O13 C14 C19 -152.4(5)
C16 C15 C14 O13 173.5(4)
C16 C15 C14 C19 56.2(6)
C2' N3' C4' C5' -0.8(9)
C6' C5' C4' N3' 1.1(10)
O13' C14' C19' C18' -171.7(5)
C15' C14' C19' C18' -53.0(6)
O13' C14' C19' C20' 61.8(6)
C15' C14' C19' C20' -179.5(4)
C14 C15 C16 C17 -55.8(6)
C14 C15 C16 C23 177.6(5)
C9 C8 C7 C6 -177.4(5)
C9 C8 C7 C2 2.4(8)
C5 C6 C7 C8 180.0(6)
C5 C6 C7 C2 0.2(9)
C19 C18 C17 C16 -57.1(7)
C23 C16 C17 C18 -178.9(5)
C15 C16 C17 C18 56.1(7)
C5' C6' C7' C8' 179.3(5)
C5' C6' C7' C2' 0.1(8)
N3' C2' C7' C6' 0.2(8)
C1' C2' C7' C6' 178.9(5)
N3' C2' C7' C8' -179.1(5)
C1' C2' C7' C8' -0.3(7)
C14' C15' C16' C17' -54.6(7)
C14' C15' C16' C23' -178.7(6)
C18' C19' C20' C22' 70.1(8)
C14' C19' C20' C22' -166.1(6)
C18' C19' C20' C21' -53.6(8)
C14' C19' C20' C21' 70.2(6)
C4 N3 C2 C7 0.0(8)
C4 N3 C2 C1 -177.9(5)
C8 C7 C2 N3 -179.4(5)
C6 C7 C2 N3 0.4(8)
C8 C7 C2 C1 -1.6(8)
C6 C7 C2 C1 178.2(5)
C10 C1 C2 N3 177.7(5)
C1' C1 C2 N3 -0.8(7)
C10 C1 C2 C7 -0.3(7)
C1' C1 C2 C7 -178.8(5)
C2 N3 C4 C5 -0.9(9)
O13 C14 C19 C18 -171.8(4)
C15 C14 C19 C18 -53.4(6)
O13 C14 C19 C20 60.8(6)
C15 C14 C19 C20 179.1(5)
C17 C18 C19 C14 54.0(7)
C17 C18 C19 C20 -178.6(5)
C21 C20 C19 C14 -162.4(5)
C22 C20 C19 C14 72.8(6)
C21 C20 C19 C18 72.7(7)
C22 C20 C19 C18 -52.2(7)
C10' C9' C8' C7' 0.2(8)
C6' C7' C8' C9' -178.3(5)
C2' C7' C8' C9' 0.9(8)
C15' C16' C17' C18' 55.5(7)
C23' C16' C17' C18' 179.7(5)
C14' C19' C18' C17' 54.9(7)
C20' C19' C18' C17' -179.2(5)
C16' C17' C18' C19' -57.8(7)
C7 C6 C5 C4 -1.0(10)
N3 C4 C5 C6 1.4(10)

loop_
_cod_related_entry_id
_cod_related_entry_database
_cod_related_entry_code
1 ChemSpider 10148912
